data_4517524
loop_
_publ_author_name
'Ko, Chang-Lun'
'Hung, Wen-Yi'
'Chen, Po-Ting'
'Wang, Tsai-Hui'
'Hsu, Hsiu-Fu'
'Liao, Jia-Ling'
'Ly, Kiet Tuong'
'Wang, Sheng Fu'
'Yu, Chang-Hung'
'Liu, Shih-Hung'
'Lee, Gene-Hsiang'
'Tai, Wun-Shan'
'Chou, Pi-Tai'
'Chi, Yun'

_publ_section_title
;
 Versatile Pt(II) Pyrazolate Complexes: Emission Tuning via Interplay of
 Chelate Designs and Stacking Assemblies.
;
_journal_name_full 'ACS applied materials &amp; interfaces'
_journal_paper_doi 10.1021/acsami.9b23388
_journal_year 2020
_chemical_formula_sum 'C17 H16 F3 N4 O2 Pt0.5'
_chemical_formula_weight 462.88
_space_group_crystal_system monoclinic
_space_group_IT_number 14
_space_group_name_Hall '-P 2yn'
_space_group_name_H-M_alt 'P 1 21/n 1'
_atom_sites_solution_hydrogens geom
_audit_creation_method SHELXL-2014/7
_cell_angle_alpha 90
_cell_angle_beta 101.2112(9)
_cell_angle_gamma 90
_cell_formula_units_Z 4
_cell_length_a 13.6532(4)
_cell_length_b 7.2160(2)
_cell_length_c 18.2271(5)
_cell_measurement_reflns_used 9909
_cell_measurement_temperature 150(2)
_cell_measurement_theta_max 27.48
_cell_measurement_theta_min 3.21
_cell_volume 1761.49(9)
_computing_cell_refinement 'Bruker SAINT'
_computing_data_collection 'Bruker APEX3'
_computing_data_reduction 'Bruker SAINT'
_computing_molecular_graphics 'Bruker SHELXTL'
_computing_publication_material 'Bruker SHELXTL'
_computing_structure_refinement 'SHELXL-2014/7 (Sheldrick, 2014)'
_computing_structure_solution 'SHELXS-97 (Sheldrick 2008)'
_diffrn_ambient_temperature 150(2)
_diffrn_measured_fraction_theta_full 0.997
_diffrn_measured_fraction_theta_max 0.998
_diffrn_measurement_device_type 'Bruker D8 VENTURE'
_diffrn_measurement_method '\f and \w scans'
_diffrn_radiation_type MoK\a
_diffrn_radiation_wavelength 0.71073
_diffrn_reflns_av_R_equivalents 0.0224
_diffrn_reflns_av_unetI/netI 0.0204
_diffrn_reflns_Laue_measured_fraction_full 0.997
_diffrn_reflns_Laue_measured_fraction_max 0.998
_diffrn_reflns_limit_h_max 17
_diffrn_reflns_limit_h_min -17
_diffrn_reflns_limit_k_max 9
_diffrn_reflns_limit_k_min -9
_diffrn_reflns_limit_l_max 23
_diffrn_reflns_limit_l_min -23
_diffrn_reflns_number 13663
_diffrn_reflns_point_group_measured_fraction_full 0.997
_diffrn_reflns_point_group_measured_fraction_max 0.998
_diffrn_reflns_theta_full 25.242
_diffrn_reflns_theta_max 27.480
_diffrn_reflns_theta_min 3.207
_exptl_absorpt_coefficient_mu 4.066
_exptl_absorpt_correction_T_max 0.7456
_exptl_absorpt_correction_T_min 0.6849
_exptl_absorpt_correction_type multi-scan
_exptl_absorpt_process_details 'SADABS (Bruker, 2016)'
_exptl_crystal_colour colourless
_exptl_crystal_density_diffrn 1.745
_exptl_crystal_description block
_exptl_crystal_F_000 912
_exptl_crystal_size_max 0.159
_exptl_crystal_size_mid 0.157
_exptl_crystal_size_min 0.118
_refine_diff_density_max 0.519
_refine_diff_density_min -0.354
_refine_diff_density_rms 0.070
_refine_ls_extinction_method none
_refine_ls_goodness_of_fit_ref 1.111
_refine_ls_hydrogen_treatment constr
_refine_ls_matrix_type full
_refine_ls_number_parameters 264
_refine_ls_number_reflns 4035
_refine_ls_number_restraints 19
_refine_ls_restrained_S_all 1.116
_refine_ls_R_factor_all 0.0292
_refine_ls_R_factor_gt 0.0203
_refine_ls_shift/su_max 0.004
_refine_ls_shift/su_mean 0.000
_refine_ls_structure_factor_coef Fsqd
_refine_ls_weighting_details 'w=1/[\s^2^(Fo^2^)+(0.0094P)^2^+2.2273P] where P=(Fo^2^+2Fc^2^)/3'
_refine_ls_weighting_scheme calc
_refine_ls_wR_factor_gt 0.0371
_refine_ls_wR_factor_ref 0.0405
_reflns_Friedel_coverage 0.000
_reflns_number_gt 3279
_reflns_number_total 4035
_reflns_threshold_expression 'I > 2\s(I)'
_cod_data_source_file am9b23388_si_002.cif
_cod_data_source_block 1
_cod_original_sg_symbol_H-M 'P 21/n'
_cod_original_formula_sum 'C17 H16 F3 N4 O2 Pt0.50'
_cod_database_code 4517524
_shelx_shelxl_version_number 2014/7
_shelx_space_group_comment
; 
The symmetry employed for this shelxl refinement is uniquely defined 
by the following loop, which should always be used as a source of 
symmetry information in preference to the above space-group names. 
They are only intended as comments. 
;
_shelx_estimated_absorpt_t_min 0.564
_shelx_estimated_absorpt_t_max 0.645

loop_
_space_group_symop_operation_xyz
'x, y, z'
'-x+1/2, y+1/2, -z+1/2'
'-x, -y, -z'
'x-1/2, -y-1/2, z-1/2'

loop_
_atom_site_label
_atom_site_type_symbol
_atom_site_fract_x
_atom_site_fract_y
_atom_site_fract_z
_atom_site_U_iso_or_equiv
_atom_site_adp_type
_atom_site_occupancy
_atom_site_site_symmetry_order
_atom_site_calc_flag
_atom_site_refinement_flags_posn
_atom_site_refinement_flags_adp
_atom_site_refinement_flags_occupancy
_atom_site_disorder_assembly
_atom_site_disorder_group
Pt Pt 0.5000 0.5000 0.0000 0.01498(4) Uani 1 2 d S . P . .
N1 N 0.58772(15) 0.4438(3) 0.09881(11) 0.0166(4) Uani 1 1 d . . . . .
N2 N 0.60955(15) 0.4065(3) 0.22007(11) 0.0194(4) Uani 1 1 d . . . . .
N3 N 0.40223(14) 0.5195(3) 0.06844(10) 0.0176(4) Uani 1 1 d . . . . .
N4 N 0.30328(15) 0.5502(3) 0.05503(11) 0.0192(5) Uani 1 1 d . . . . .
C1 C 0.68566(19) 0.3959(4) 0.12410(14) 0.0224(5) Uani 1 1 d . . . . .
H1 H 0.7348 0.3818 0.0941 0.027 Uiso 1 1 calc R U . . .
C2 C 0.70017(19) 0.3723(4) 0.19896(14) 0.0243(6) Uani 1 1 d . . . . .
H2 H 0.7610 0.3385 0.2311 0.029 Uiso 1 1 calc R U . . .
C3 C 0.54298(18) 0.4497(3) 0.15778(13) 0.0164(5) Uani 1 1 d . . . . .
C4 C 0.43753(17) 0.4898(4) 0.14292(12) 0.0182(5) Uani 1 1 d . . . . .
C5 C 0.35860(18) 0.5034(4) 0.18009(13) 0.0220(5) Uani 1 1 d . . . . .
H5 H 0.3593 0.4907 0.2321 0.026 Uiso 1 1 calc R U . . .
C6 C 0.27776(19) 0.5406(3) 0.12236(14) 0.0201(6) Uani 1 1 d . . . . .
C7 C 0.1718(2) 0.5635(4) 0.12842(16) 0.0290(6) Uani 1 1 d . . . . .
C8 C 0.59621(18) 0.4085(4) 0.29660(13) 0.0211(5) Uani 1 1 d . . . . .
C9 C 0.5715(2) 0.5716(4) 0.32779(15) 0.0278(6) Uani 1 1 d . . . . .
H9 H 0.5576 0.6805 0.2983 0.033 Uiso 1 1 calc R U . . .
C10 C 0.5674(2) 0.5731(5) 0.40343(16) 0.0341(7) Uani 1 1 d . . . . .
H10 H 0.5498 0.6837 0.4260 0.041 Uiso 1 1 calc R U . . .
C11 C 0.5890(2) 0.4141(5) 0.44583(16) 0.0358(7) Uani 1 1 d . . . . .
H11 H 0.5877 0.4170 0.4977 0.043 Uiso 1 1 calc R U . . .
C12 C 0.6122(2) 0.2517(5) 0.41354(16) 0.0352(7) Uani 1 1 d . . . . .
H12 H 0.6262 0.1427 0.4430 0.042 Uiso 1 1 calc R U . . .
C13 C 0.6154(2) 0.2474(4) 0.33795(15) 0.0283(6) Uani 1 1 d . . . . .
H13 H 0.6304 0.1355 0.3150 0.034 Uiso 1 1 calc R U . . .
F1 F 0.1602(5) 0.7019(8) 0.1772(4) 0.0353(11) Uani 0.501(3) 1 d . U P A 1
F2 F 0.1337(3) 0.4124(7) 0.1562(3) 0.0406(10) Uani 0.501(3) 1 d . U P A 1
F3 F 0.1122(4) 0.6018(8) 0.0634(3) 0.0392(11) Uani 0.501(3) 1 d . U P A 1
F1' F 0.1618(9) 0.6391(15) 0.1924(6) 0.0353(11) Uani 0.303(3) 1 d . . P A 2
F2' F 0.1201(6) 0.4060(13) 0.1177(5) 0.0406(10) Uani 0.303(3) 1 d . . P A 2
F3' F 0.1244(6) 0.6881(12) 0.0744(5) 0.0392(11) Uani 0.303(3) 1 d . . P A 2
F1" F 0.1505(8) 0.4589(16) 0.1884(6) 0.0353(11) Uani 0.196(3) 1 d . . P A 3
F2" F 0.1069(7) 0.4983(18) 0.0707(7) 0.0406(10) Uani 0.196(3) 1 d . . P A 3
F3" F 0.1460(7) 0.7312(17) 0.1440(6) 0.0392(11) Uani 0.196(3) 1 d . . P A 3
O1 O 0.58724(15) 0.8879(3) 0.19663(11) 0.0387(5) Uani 1 1 d . . . . .
O2 O 0.47027(14) 1.0052(3) 0.10589(10) 0.0311(4) Uani 1 1 d . . . . .
C14 C 0.5621(2) 0.9423(4) 0.13306(15) 0.0266(6) Uani 1 1 d . . . . .
C15 C 0.6266(2) 0.9446(4) 0.07604(16) 0.0323(7) Uani 1 1 d . . . . .
H15A H 0.6967 0.9543 0.1011 0.048 Uiso 1 1 calc R U . . .
H15B H 0.6089 1.0512 0.0428 0.048 Uiso 1 1 calc R U . . .
H15C H 0.6166 0.8300 0.0467 0.048 Uiso 1 1 calc R U . . .
C16 C 0.3999(2) 1.0034(5) 0.15612(15) 0.0320(6) Uani 1 1 d . . . . .
H16A H 0.4185 1.0979 0.1958 0.038 Uiso 1 1 calc R U . . .
H16B H 0.3995 0.8804 0.1800 0.038 Uiso 1 1 calc R U . . .
C17 C 0.2989(2) 1.0460(4) 0.10958(19) 0.0377(7) Uani 1 1 d . . . . .
H17A H 0.3012 1.1658 0.0847 0.057 Uiso 1 1 calc R U . . .
H17B H 0.2493 1.0510 0.1419 0.057 Uiso 1 1 calc R U . . .
H17C H 0.2803 0.9489 0.0719 0.057 Uiso 1 1 calc R U . . .

loop_
_atom_site_aniso_label
_atom_site_aniso_U_11
_atom_site_aniso_U_22
_atom_site_aniso_U_33
_atom_site_aniso_U_23
_atom_site_aniso_U_13
_atom_site_aniso_U_12
Pt 0.01513(6) 0.01729(6) 0.01239(6) -0.00085(6) 0.00236(4) -0.00155(6)
N1 0.0168(10) 0.0180(10) 0.0147(10) -0.0002(7) 0.0022(8) -0.0006(8)
N2 0.0181(11) 0.0259(12) 0.0137(10) 0.0014(9) 0.0016(8) 0.0006(9)
N3 0.0164(9) 0.0194(11) 0.0169(9) -0.0007(9) 0.0031(7) 0.0001(9)
N4 0.0165(10) 0.0210(11) 0.0201(10) -0.0011(8) 0.0035(8) 0.0007(8)
C1 0.0168(13) 0.0293(15) 0.0209(13) -0.0015(11) 0.0029(10) -0.0007(11)
C2 0.0163(13) 0.0334(15) 0.0223(13) 0.0014(11) 0.0010(10) 0.0023(11)
C3 0.0189(12) 0.0161(12) 0.0140(11) -0.0005(8) 0.0024(9) -0.0030(9)
C4 0.0202(11) 0.0181(11) 0.0159(10) 0.0005(11) 0.0025(8) -0.0024(12)
C5 0.0250(12) 0.0243(12) 0.0176(11) -0.0003(12) 0.0064(9) 0.0000(13)
C6 0.0211(13) 0.0194(15) 0.0207(12) -0.0031(9) 0.0063(10) 0.0011(9)
C7 0.0230(14) 0.0379(15) 0.0275(15) -0.0040(12) 0.0084(12) 0.0043(12)
C8 0.0168(13) 0.0313(15) 0.0146(12) 0.0009(11) 0.0016(10) -0.0025(11)
C9 0.0304(15) 0.0318(14) 0.0217(14) 0.0016(12) 0.0065(12) -0.0013(12)
C10 0.0343(17) 0.0459(17) 0.0234(14) -0.0077(13) 0.0090(12) 0.0003(14)
C11 0.0250(15) 0.066(2) 0.0169(13) 0.0056(14) 0.0058(11) -0.0008(15)
C12 0.0297(16) 0.052(2) 0.0244(15) 0.0158(14) 0.0072(12) 0.0035(14)
C13 0.0271(15) 0.0321(16) 0.0261(14) 0.0059(12) 0.0059(12) 0.0047(12)
F1 0.0367(14) 0.046(3) 0.028(2) -0.003(2) 0.0192(17) 0.004(2)
F2 0.0278(17) 0.0452(17) 0.053(3) -0.012(3) 0.017(2) -0.0148(13)
F3 0.0203(16) 0.061(3) 0.0351(18) -0.002(3) 0.0030(13) 0.013(2)
F1' 0.0367(14) 0.046(3) 0.028(2) -0.003(2) 0.0192(17) 0.004(2)
F2' 0.0278(17) 0.0452(17) 0.053(3) -0.012(3) 0.017(2) -0.0148(13)
F3' 0.0203(16) 0.061(3) 0.0351(18) -0.002(3) 0.0030(13) 0.013(2)
F1" 0.0367(14) 0.046(3) 0.028(2) -0.003(2) 0.0192(17) 0.004(2)
F2" 0.0278(17) 0.0452(17) 0.053(3) -0.012(3) 0.017(2) -0.0148(13)
F3" 0.0203(16) 0.061(3) 0.0351(18) -0.002(3) 0.0030(13) 0.013(2)
O1 0.0311(12) 0.0537(14) 0.0268(11) 0.0115(10) -0.0060(9) -0.0053(10)
O2 0.0323(10) 0.0341(10) 0.0253(9) 0.0048(10) 0.0019(8) 0.0066(10)
C14 0.0275(15) 0.0215(13) 0.0272(14) -0.0022(11) -0.0038(11) -0.0043(11)
C15 0.0325(16) 0.0326(16) 0.0304(15) -0.0024(12) 0.0031(12) -0.0010(12)
C16 0.0377(15) 0.0278(13) 0.0319(14) 0.0043(14) 0.0101(12) 0.0015(15)
C17 0.0338(17) 0.0285(17) 0.0507(19) -0.0007(13) 0.0079(14) 0.0018(12)

loop_
_atom_type_symbol
_atom_type_description
_atom_type_scat_dispersion_real
_atom_type_scat_dispersion_imag
_atom_type_scat_source
C C 0.0033 0.0016 'International Tables Vol C Tables 4.2.6.8 and 6.1.1.4'
H H 0.0000 0.0000 'International Tables Vol C Tables 4.2.6.8 and 6.1.1.4'
N N 0.0061 0.0033 'International Tables Vol C Tables 4.2.6.8 and 6.1.1.4'
O O 0.0106 0.0060 'International Tables Vol C Tables 4.2.6.8 and 6.1.1.4'
F F 0.0171 0.0103 'International Tables Vol C Tables 4.2.6.8 and 6.1.1.4'
Pt Pt -1.7033 8.3905 'International Tables Vol C Tables 4.2.6.8 and 6.1.1.4'

loop_
_geom_angle_atom_site_label_1
_geom_angle_atom_site_label_2
_geom_angle_atom_site_label_3
_geom_angle
_geom_angle_site_symmetry_1
_geom_angle_site_symmetry_3
_geom_angle_publ_flag
N1 Pt N1 180.00(11) . 3_665 ?
N1 Pt N3 78.94(8) . . ?
N1 Pt N3 101.06(8) 3_665 . ?
N1 Pt N3 101.06(8) . 3_665 ?
N1 Pt N3 78.94(8) 3_665 3_665 ?
N3 Pt N3 180.0 . 3_665 ?
C3 N1 C1 107.8(2) . . ?
C3 N1 Pt 115.49(16) . . ?
C1 N1 Pt 136.67(17) . . ?
C3 N2 C2 107.4(2) . . ?
C3 N2 C8 128.5(2) . . ?
C2 N2 C8 123.9(2) . . ?
N4 N3 C4 110.77(19) . . ?
N4 N3 Pt 131.84(15) . . ?
C4 N3 Pt 117.33(15) . . ?
C6 N4 N3 104.82(19) . . ?
C2 C1 N1 108.3(2) . . ?
C1 C2 N2 107.1(2) . . ?
N1 C3 N2 109.4(2) . . ?
N1 C3 C4 116.8(2) . . ?
N2 C3 C4 133.7(2) . . ?
N3 C4 C5 108.5(2) . . ?
N3 C4 C3 111.4(2) . . ?
C5 C4 C3 140.1(2) . . ?
C4 C5 C6 102.8(2) . . ?
N4 C6 C5 113.1(2) . . ?
N4 C6 C7 119.6(2) . . ?
C5 C6 C7 127.3(2) . . ?
F3" C7 F2" 109.6(7) . . ?
F1' C7 F2' 109.9(6) . . ?
F3 C7 F2 106.8(4) . . ?
F3 C7 F1 107.4(4) . . ?
F2 C7 F1 104.2(3) . . ?
F1' C7 F3' 104.1(6) . . ?
F2' C7 F3' 106.7(5) . . ?
F3" C7 F1" 102.9(7) . . ?
F2" C7 F1" 102.7(7) . . ?
F3" C7 C6 115.3(5) . . ?
F1' C7 C6 112.5(6) . . ?
F2" C7 C6 114.4(5) . . ?
F3 C7 C6 113.2(3) . . ?
F2' C7 C6 113.1(4) . . ?
F2 C7 C6 113.0(3) . . ?
F1 C7 C6 111.6(4) . . ?
F3' C7 C6 110.2(4) . . ?
F1" C7 C6 110.6(5) . . ?
C9 C8 C13 121.9(2) . . ?
C9 C8 N2 119.7(2) . . ?
C13 C8 N2 118.2(2) . . ?
C8 C9 C10 118.4(3) . . ?
C11 C10 C9 120.2(3) . . ?
C12 C11 C10 120.6(3) . . ?
C11 C12 C13 119.9(3) . . ?
C8 C13 C12 118.9(3) . . ?
C14 O2 C16 116.9(2) . . ?
O1 C14 O2 122.5(3) . . ?
O1 C14 C15 125.2(3) . . ?
O2 C14 C15 112.2(2) . . ?
O2 C16 C17 106.8(2) . . ?

loop_
_geom_bond_atom_site_label_1
_geom_bond_atom_site_label_2
_geom_bond_distance
_geom_bond_site_symmetry_2
_geom_bond_publ_flag
Pt N1 2.0010(19) . ?
Pt N1 2.0010(19) 3_665 ?
Pt N3 2.0014(19) . ?
Pt N3 2.0014(19) 3_665 ?
N1 C3 1.336(3) . ?
N1 C1 1.371(3) . ?
N2 C3 1.346(3) . ?
N2 C2 1.387(3) . ?
N2 C8 1.442(3) . ?
N3 N4 1.344(3) . ?
N3 C4 1.366(3) . ?
N4 C6 1.341(3) . ?
C1 C2 1.351(3) . ?
C3 C4 1.442(3) . ?
C4 C5 1.383(3) . ?
C5 C6 1.395(3) . ?
C6 C7 1.482(4) . ?
C7 F3" 1.307(12) . ?
C7 F1' 1.318(12) . ?
C7 F2" 1.322(11) . ?
C7 F3 1.329(6) . ?
C7 F2' 1.332(9) . ?
C7 F2 1.348(6) . ?
C7 F1 1.366(7) . ?
C7 F3' 1.396(10) . ?
C7 F1" 1.404(10) . ?
C8 C9 1.377(4) . ?
C8 C13 1.383(4) . ?
C9 C10 1.391(4) . ?
C10 C11 1.383(5) . ?
C11 C12 1.376(5) . ?
C12 C13 1.387(4) . ?
O1 C14 1.208(3) . ?
O2 C14 1.335(3) . ?
O2 C16 1.450(3) . ?
C14 C15 1.487(4) . ?
C16 C17 1.504(4) . ?
